data_2235347
loop_
_publ_author_name
'Niu, Feng'
'Chai, Wenxiang'
'Song, Li'
'Zhou, Mengbo'
'Liang, Jiaping'

_publ_section_title
;
 <i>rac</i>-2,2'-Bis(diphenylphosphanyl)-1,1'-binaphthyl: a racemic
 diphosphine ligand
;
_journal_coeditor_code BG2467
_journal_issue 7
_journal_name_full 'Acta Crystallographica Section E'
_journal_page_first o2033
_journal_paper_doi 10.1107/S1600536812025603
_journal_volume 68
_journal_year 2012
_chemical_formula_iupac 'C44 H32 P2'
_chemical_formula_moiety 'C44 H32 P2'
_chemical_formula_sum 'C44 H32 P2'
_chemical_formula_weight 622.64
_chemical_name_common BINAP
_chemical_name_systematic
;
<i>rac</i>-2,2'-Bis(diphenylphosphanyl)-1,1'-binaphthyl
;
_space_group_IT_number 15
_symmetry_cell_setting monoclinic
_symmetry_space_group_name_Hall '-C 2yc'
_symmetry_space_group_name_H-M 'C 1 2/c 1'
_atom_sites_solution_hydrogens geom
_atom_sites_solution_primary direct
_atom_sites_solution_secondary difmap
_audit_creation_method SHELXL-97
_cell_angle_alpha 90.00
_cell_angle_beta 107.904(5)
_cell_angle_gamma 90.00
_cell_formula_units_Z 4
_cell_length_a 19.6120(8)
_cell_length_b 9.2008(3)
_cell_length_c 19.1240(9)
_cell_measurement_reflns_used 2381
_cell_measurement_temperature 293(2)
_cell_measurement_theta_max 29.5208
_cell_measurement_theta_min 3.5442
_cell_volume 3283.7(2)
_computing_cell_refinement 'CrysAlisPro  (Oxford Diffraction, 2011)'
_computing_data_collection 'CrysAlisPro (Oxford Diffraction, 2011)'
_computing_data_reduction 'CrysAlisPro (Oxford Diffraction, 2011)'
_computing_molecular_graphics 'SHELXTL (Sheldrick, 2008)'
_computing_publication_material 'SHELXTL (Sheldrick, 2008)'
_computing_structure_refinement 'SHELXL97 (Sheldrick, 2008)'
_computing_structure_solution 'SHELXS97 (Sheldrick, 2008)'
_diffrn_ambient_temperature 293(2)
_diffrn_detector_area_resol_mean 10.3592
_diffrn_measured_fraction_theta_full 0.998
_diffrn_measured_fraction_theta_max 0.998
_diffrn_measurement_device_type 'Oxford Diffraction Xcalibur Gemini ultra'
_diffrn_measurement_method '\w scans'
_diffrn_radiation_monochromator graphite
_diffrn_radiation_source 'Enhance (Mo) X-ray Source'
_diffrn_radiation_type MoK\a
_diffrn_radiation_wavelength 0.71070
_diffrn_reflns_av_R_equivalents 0.0259
_diffrn_reflns_av_sigmaI/netI 0.0379
_diffrn_reflns_limit_h_max 23
_diffrn_reflns_limit_h_min -19
_diffrn_reflns_limit_k_max 11
_diffrn_reflns_limit_k_min -9
_diffrn_reflns_limit_l_max 23
_diffrn_reflns_limit_l_min -20
_diffrn_reflns_number 6234
_diffrn_reflns_theta_full 25.50
_diffrn_reflns_theta_max 25.50
_diffrn_reflns_theta_min 3.55
_exptl_absorpt_coefficient_mu 0.164
_exptl_absorpt_correction_T_max 0.9679
_exptl_absorpt_correction_T_min 0.9540
_exptl_absorpt_correction_type multi-scan
_exptl_absorpt_process_details '(ABSCOR; Higashi, 1995)'
_exptl_crystal_colour colourless
_exptl_crystal_density_diffrn 1.259
_exptl_crystal_density_method 'not measured'
_exptl_crystal_description column
_exptl_crystal_F_000 1304
_exptl_crystal_size_max 0.29
_exptl_crystal_size_mid 0.23
_exptl_crystal_size_min 0.20
_refine_diff_density_max 0.217
_refine_diff_density_min -0.221
_refine_ls_extinction_method none
_refine_ls_goodness_of_fit_ref 1.028
_refine_ls_hydrogen_treatment constr
_refine_ls_matrix_type full
_refine_ls_number_parameters 208
_refine_ls_number_reflns 3052
_refine_ls_number_restraints 0
_refine_ls_restrained_S_all 1.028
_refine_ls_R_factor_all 0.0639
_refine_ls_R_factor_gt 0.0415
_refine_ls_shift/su_max 0.001
_refine_ls_shift/su_mean 0.000
_refine_ls_structure_factor_coef Fsqd
_refine_ls_weighting_details 'calc w=1/[\s^2^(Fo^2^)+(0.0387P)^2^+1.4219P] where P=(Fo^2^+2Fc^2^)/3'
_refine_ls_weighting_scheme calc
_refine_ls_wR_factor_gt 0.0900
_refine_ls_wR_factor_ref 0.0994
_reflns_number_gt 2314
_reflns_number_total 3052
_reflns_threshold_expression I>2\s(I)
_cod_data_source_file bg2467.cif
_cod_data_source_block I
_cod_original_sg_symbol_H-M 'C 2/c'
_cod_database_code 2235347
_cod_database_fobs_code 2235347

loop_
_symmetry_equiv_pos_as_xyz
'x, y, z'
'-x, y, -z+1/2'
'x+1/2, y+1/2, z'
'-x+1/2, y+1/2, -z+1/2'
'-x, -y, -z'
'x, -y, z-1/2'
'-x+1/2, -y+1/2, -z'
'x+1/2, -y+1/2, z-1/2'

loop_
_atom_site_type_symbol
_atom_site_label
_atom_site_fract_x
_atom_site_fract_y
_atom_site_fract_z
_atom_site_U_iso_or_equiv
_atom_site_adp_type
_atom_site_calc_flag
_atom_site_refinement_flags
_atom_site_occupancy
_atom_site_symmetry_multiplicity
P P1 0.43987(2) 0.96498(5) 0.13904(3) 0.03969(16) Uani d . 1 1
C C1 0.41174(9) 1.08276(19) 0.20272(9) 0.0348(4) Uani d . 1 1
C C2 0.46167(8) 1.17151(17) 0.25019(9) 0.0316(4) Uani d . 1 1
C C3 0.44162(9) 1.26196(19) 0.30150(9) 0.0368(4) Uani d . 1 1
C C4 0.49012(11) 1.3589(2) 0.34918(11) 0.0492(5) Uani d . 1 1
H H4 0.5364 1.3677 0.3463 0.059 Uiso calc R 1 1
C C5 0.47017(14) 1.4398(3) 0.39936(12) 0.0680(7) Uani d . 1 1
H H5 0.5027 1.5037 0.4299 0.082 Uiso calc R 1 1
C C6 0.40094(15) 1.4271(3) 0.40508(13) 0.0718(7) Uani d . 1 1
H H6 0.3882 1.4804 0.4405 0.086 Uiso calc R 1 1
C C7 0.35255(13) 1.3379(2) 0.35949(13) 0.0609(6) Uani d . 1 1
H H7 0.3066 1.3314 0.3636 0.073 Uiso calc R 1 1
C C8 0.37053(10) 1.2543(2) 0.30552(11) 0.0434(5) Uani d . 1 1
C C9 0.32087(10) 1.1626(2) 0.25612(12) 0.0489(5) Uani d . 1 1
H H9 0.2740 1.1582 0.2576 0.059 Uiso calc R 1 1
C C10 0.34033(9) 1.0807(2) 0.20647(11) 0.0450(5) Uani d . 1 1
H H10 0.3063 1.0219 0.1742 0.054 Uiso calc R 1 1
C C11 0.38645(9) 0.8015(2) 0.13995(11) 0.0422(5) Uani d . 1 1
C C12 0.39753(10) 0.7322(2) 0.20704(12) 0.0524(5) Uani d . 1 1
H H12 0.4278 0.7746 0.2494 0.063 Uiso calc R 1 1
C C13 0.36481(11) 0.6022(2) 0.21238(13) 0.0581(6) Uani d . 1 1
H H13 0.3728 0.5583 0.2580 0.070 Uiso calc R 1 1
C C14 0.32063(12) 0.5375(2) 0.15075(15) 0.0634(6) Uani d . 1 1
H H14 0.2987 0.4493 0.1543 0.076 Uiso calc R 1 1
C C15 0.30870(12) 0.6029(2) 0.08377(15) 0.0686(7) Uani d . 1 1
H H15 0.2786 0.5588 0.0418 0.082 Uiso calc R 1 1
C C16 0.34129(11) 0.7350(2) 0.07787(12) 0.0585(6) Uani d . 1 1
H H16 0.3327 0.7787 0.0321 0.070 Uiso calc R 1 1
C C17 0.39622(9) 1.0482(2) 0.04936(10) 0.0404(4) Uani d . 1 1
C C18 0.35445(10) 1.1731(2) 0.03891(11) 0.0472(5) Uani d . 1 1
H H18 0.3428 1.2137 0.0783 0.057 Uiso calc R 1 1
C C19 0.32997(11) 1.2376(2) -0.02968(12) 0.0573(6) Uani d . 1 1
H H19 0.3017 1.3206 -0.0359 0.069 Uiso calc R 1 1
C C20 0.34691(12) 1.1805(3) -0.08887(12) 0.0617(6) Uani d . 1 1
H H20 0.3309 1.2253 -0.1346 0.074 Uiso calc R 1 1
C C21 0.38763(12) 1.0571(3) -0.07949(12) 0.0611(6) Uani d . 1 1
H H21 0.3987 1.0171 -0.1193 0.073 Uiso calc R 1 1
C C22 0.41240(11) 0.9914(2) -0.01138(12) 0.0529(5) Uani d . 1 1
H H22 0.4403 0.9079 -0.0059 0.063 Uiso calc R 1 1

loop_
_atom_site_aniso_label
_atom_site_aniso_U_11
_atom_site_aniso_U_22
_atom_site_aniso_U_33
_atom_site_aniso_U_12
_atom_site_aniso_U_13
_atom_site_aniso_U_23
P1 0.0373(3) 0.0378(3) 0.0424(3) -0.0027(2) 0.0100(2) -0.0060(2)
C1 0.0349(9) 0.0343(9) 0.0348(10) 0.0003(8) 0.0099(8) 0.0037(8)
C2 0.0341(9) 0.0289(9) 0.0321(10) 0.0028(7) 0.0106(7) 0.0057(7)
C3 0.0449(10) 0.0330(9) 0.0338(10) 0.0092(8) 0.0139(8) 0.0087(8)
C4 0.0547(12) 0.0490(12) 0.0414(12) 0.0092(10) 0.0112(9) -0.0061(10)
C5 0.0838(17) 0.0663(15) 0.0498(14) 0.0151(13) 0.0146(12) -0.0185(12)
C6 0.099(2) 0.0709(16) 0.0539(15) 0.0304(15) 0.0354(14) -0.0065(13)
C7 0.0728(15) 0.0642(14) 0.0584(15) 0.0275(13) 0.0386(13) 0.0129(12)
C8 0.0505(11) 0.0415(11) 0.0445(11) 0.0136(9) 0.0240(9) 0.0132(9)
C9 0.0374(10) 0.0544(12) 0.0615(14) 0.0078(10) 0.0248(10) 0.0153(11)
C10 0.0340(10) 0.0461(11) 0.0538(13) -0.0030(9) 0.0120(9) 0.0049(10)
C11 0.0372(10) 0.0371(10) 0.0491(12) 0.0027(8) 0.0086(9) -0.0020(9)
C12 0.0511(12) 0.0467(12) 0.0545(14) -0.0014(10) 0.0091(10) 0.0005(10)
C13 0.0571(13) 0.0457(12) 0.0712(16) 0.0027(11) 0.0193(12) 0.0126(12)
C14 0.0590(14) 0.0376(11) 0.094(2) -0.0063(11) 0.0240(13) 0.0040(13)
C15 0.0681(15) 0.0488(13) 0.0762(18) -0.0184(12) 0.0035(13) -0.0153(13)
C16 0.0642(13) 0.0484(12) 0.0534(14) -0.0097(11) 0.0040(11) -0.0036(11)
C17 0.0399(10) 0.0405(10) 0.0417(11) -0.0104(9) 0.0138(8) -0.0061(9)
C18 0.0494(11) 0.0485(12) 0.0453(12) -0.0019(10) 0.0168(9) 0.0004(10)
C19 0.0561(12) 0.0542(13) 0.0612(15) -0.0013(11) 0.0176(11) 0.0115(12)
C20 0.0645(14) 0.0730(16) 0.0449(14) -0.0165(13) 0.0130(11) 0.0066(12)
C21 0.0715(15) 0.0713(16) 0.0437(13) -0.0170(13) 0.0223(11) -0.0128(12)
C22 0.0576(13) 0.0511(12) 0.0516(13) -0.0071(10) 0.0191(10) -0.0106(10)

loop_
_atom_type_symbol
_atom_type_description
_atom_type_scat_dispersion_real
_atom_type_scat_dispersion_imag
_atom_type_scat_source
C C 0.0033 0.0016 'International Tables Vol C Tables 4.2.6.8 and 6.1.1.4'
H H 0.0000 0.0000 'International Tables Vol C Tables 4.2.6.8 and 6.1.1.4'
P P 0.1023 0.0942 'International Tables Vol C Tables 4.2.6.8 and 6.1.1.4'

loop_
_geom_angle_atom_site_label_1
_geom_angle_atom_site_label_2
_geom_angle_atom_site_label_3
_geom_angle_site_symmetry_3
_geom_angle
C17 P1 C11 . 104.33(8)
C17 P1 C1 . 102.99(8)
C11 P1 C1 . 100.87(8)
C2 C1 C10 . 119.00(16)
C2 C1 P1 . 119.23(12)
C10 C1 P1 . 121.72(14)
C1 C2 C3 . 120.43(15)
C1 C2 C2 2_655 120.30(15)
C3 C2 C2 2_655 119.25(15)
C4 C3 C8 . 118.24(17)
C4 C3 C2 . 122.49(16)
C8 C3 C2 . 119.27(16)
C5 C4 C3 . 121.1(2)
C5 C4 H4 . 119.4
C3 C4 H4 . 119.4
C4 C5 C6 . 120.3(2)
C4 C5 H5 . 119.8
C6 C5 H5 . 119.8
C7 C6 C5 . 120.4(2)
C7 C6 H6 . 119.8
C5 C6 H6 . 119.8
C6 C7 C8 . 121.2(2)
C6 C7 H7 . 119.4
C8 C7 H7 . 119.4
C9 C8 C7 . 122.56(19)
C9 C8 C3 . 118.73(17)
C7 C8 C3 . 118.71(19)
C10 C9 C8 . 121.12(17)
C10 C9 H9 . 119.4
C8 C9 H9 . 119.4
C9 C10 C1 . 121.37(18)
C9 C10 H10 . 119.3
C1 C10 H10 . 119.3
C16 C11 C12 . 117.79(18)
C16 C11 P1 . 124.71(16)
C12 C11 P1 . 117.20(14)
C13 C12 C11 . 121.6(2)
C13 C12 H12 . 119.2
C11 C12 H12 . 119.2
C14 C13 C12 . 120.1(2)
C14 C13 H13 . 119.9
C12 C13 H13 . 119.9
C13 C14 C15 . 119.7(2)
C13 C14 H14 . 120.1
C15 C14 H14 . 120.1
C14 C15 C16 . 120.6(2)
C14 C15 H15 . 119.7
C16 C15 H15 . 119.7
C11 C16 C15 . 120.2(2)
C11 C16 H16 . 119.9
C15 C16 H16 . 119.9
C18 C17 C22 . 117.69(19)
C18 C17 P1 . 124.43(15)
C22 C17 P1 . 117.50(15)
C19 C18 C17 . 120.55(19)
C19 C18 H18 . 119.7
C17 C18 H18 . 119.7
C20 C19 C18 . 120.9(2)
C20 C19 H19 . 119.5
C18 C19 H19 . 119.5
C21 C20 C19 . 119.1(2)
C21 C20 H20 . 120.4
C19 C20 H20 . 120.4
C20 C21 C22 . 120.6(2)
C20 C21 H21 . 119.7
C22 C21 H21 . 119.7
C21 C22 C17 . 121.1(2)
C21 C22 H22 . 119.5
C17 C22 H22 . 119.5

loop_
_geom_bond_atom_site_label_1
_geom_bond_atom_site_label_2
_geom_bond_site_symmetry_2
_geom_bond_distance
P1 C17 . 1.833(2)
P1 C11 . 1.8364(19)
P1 C1 . 1.8370(18)
C1 C2 . 1.380(2)
C1 C10 . 1.424(2)
C2 C3 . 1.431(2)
C2 C2 2_655 1.506(3)
C3 C4 . 1.414(3)
C3 C8 . 1.421(2)
C4 C5 . 1.363(3)
C4 H4 . 0.9300
C5 C6 . 1.400(3)
C5 H5 . 0.9300
C6 C7 . 1.351(3)
C6 H6 . 0.9300
C7 C8 . 1.416(3)
C7 H7 . 0.9300
C8 C9 . 1.410(3)
C9 C10 . 1.356(3)
C9 H9 . 0.9300
C10 H10 . 0.9300
C11 C16 . 1.386(3)
C11 C12 . 1.389(3)
C12 C13 . 1.376(3)
C12 H12 . 0.9300
C13 C14 . 1.366(3)
C13 H13 . 0.9300
C14 C15 . 1.369(3)
C14 H14 . 0.9300
C15 C16 . 1.394(3)
C15 H15 . 0.9300
C16 H16 . 0.9300
C17 C18 . 1.389(3)
C17 C22 . 1.397(3)
C18 C19 . 1.384(3)
C18 H18 . 0.9300
C19 C20 . 1.378(3)
C19 H19 . 0.9300
C20 C21 . 1.368(3)
C20 H20 . 0.9300
C21 C22 . 1.382(3)
C21 H21 . 0.9300
C22 H22 . 0.9300
